data_2233761
loop_
_publ_author_name
'Abu Thaher, Bassam'
'Koch, Pierre'
'Schollmeyer, Dieter'
'Laufer, Stefan'

_publ_section_title
;
 Ethyl
 5-amino-3-(pyridin-4-yl)-1-(2,4,6-trichlorophenyl)-1<i>H</i>-pyrazole-4-carboxylate
 dimethyl sulfoxide hemisolvate
;
_journal_coeditor_code BT5829
_journal_issue 3
_journal_name_full 'Acta Crystallographica Section E'
_journal_page_first o917
_journal_page_last o918
_journal_paper_doi 10.1107/S1600536812008264
_journal_volume 68
_journal_year 2012
_chemical_formula_iupac 'C17 H13 Cl3 N4 O2, 0.5C2 H6 O S'
_chemical_formula_moiety 'C17 H13 Cl3 N4 O2, 0.5(C2 H6 O S)'
_chemical_formula_sum 'C18 H16 Cl3 N4 O2.5 S0.5'
_chemical_formula_weight 450.73
_chemical_name_systematic
;
Ethyl 5-amino-3-(pyridin-4-yl)-1-(2,4,6-trichlorophenyl)-1<i>H</i>-pyrazole-4-
carboxylate dimethyl sulfoxide hemisolvate
;
_space_group_IT_number 4
_symmetry_cell_setting monoclinic
_symmetry_space_group_name_Hall 'P 2yb'
_symmetry_space_group_name_H-M 'P 1 21 1'
_atom_sites_solution_hydrogens geom
_atom_sites_solution_primary direct
_atom_sites_solution_secondary difmap
_audit_creation_method SHELXL-97
_cell_angle_alpha 90.00
_cell_angle_beta 100.453(5)
_cell_angle_gamma 90.00
_cell_formula_units_Z 4
_cell_length_a 13.501(2)
_cell_length_b 10.3222(15)
_cell_length_c 14.889(2)
_cell_measurement_reflns_used 3021
_cell_measurement_temperature 173(2)
_cell_measurement_theta_max 23.0
_cell_measurement_theta_min 2.2
_cell_volume 2040.5(5)
_computing_cell_refinement 'APEX2 (Bruker, 2006)'
_computing_data_collection 'APEX2 (Bruker, 2006)'
_computing_data_reduction 'APEX2 (Bruker, 2006)'
_computing_molecular_graphics 'PLATON (Spek, 2009)'
_computing_publication_material 'PLATON (Spek, 2009)'
_computing_structure_refinement 'SHELXL97 (Sheldrick, 2008<i>a</i>)'
_computing_structure_solution 'SIR97 (Altomare <i>et al.</i>, 1999)'
_diffrn_ambient_temperature 173(2)
_diffrn_measured_fraction_theta_full 0.990
_diffrn_measured_fraction_theta_max 0.990
_diffrn_measurement_device '\k-geometry diffractometer'
_diffrn_measurement_device_type 'Bruker APEXII'
_diffrn_measurement_method 'CCD scan'
_diffrn_radiation_monochromator graphite
_diffrn_radiation_type MoK\a
_diffrn_radiation_wavelength 0.71069
_diffrn_reflns_av_R_equivalents 0.0000
_diffrn_reflns_av_sigmaI/netI 0.1618
_diffrn_reflns_limit_h_max 17
_diffrn_reflns_limit_h_min -17
_diffrn_reflns_limit_k_max 13
_diffrn_reflns_limit_k_min -13
_diffrn_reflns_limit_l_max 19
_diffrn_reflns_limit_l_min 0
_diffrn_reflns_number 9562
_diffrn_reflns_theta_full 27.93
_diffrn_reflns_theta_max 27.93
_diffrn_reflns_theta_min 1.87
_exptl_absorpt_coefficient_mu 0.525
_exptl_absorpt_correction_T_max 0.9742
_exptl_absorpt_correction_T_min 0.8176
_exptl_absorpt_correction_type multi-scan
_exptl_absorpt_process_details '(TWINABS; Sheldrick, 2008<i>b</i>)'
_exptl_crystal_colour colourless
_exptl_crystal_density_diffrn 1.467
_exptl_crystal_density_method 'not measured'
_exptl_crystal_description plate
_exptl_crystal_F_000 924
_exptl_crystal_size_max 0.40
_exptl_crystal_size_mid 0.20
_exptl_crystal_size_min 0.05
_refine_diff_density_max 0.387
_refine_diff_density_min -0.393
_refine_ls_abs_structure_details 'Flack (1983), 4289 Friedel pairs'
_refine_ls_abs_structure_Flack 0.61(10)
_refine_ls_extinction_method none
_refine_ls_goodness_of_fit_ref 0.984
_refine_ls_hydrogen_treatment constr
_refine_ls_matrix_type full
_refine_ls_number_parameters 526
_refine_ls_number_reflns 9562
_refine_ls_number_restraints 19
_refine_ls_restrained_S_all 0.984
_refine_ls_R_factor_all 0.1507
_refine_ls_R_factor_gt 0.0679
_refine_ls_shift/su_max 0.000
_refine_ls_shift/su_mean 0.000
_refine_ls_structure_factor_coef Fsqd
_refine_ls_weighting_details 'calc w=1/[\s^2^(Fo^2^)+(0.0523P)^2^] where P=(Fo^2^+2Fc^2^)/3'
_refine_ls_weighting_scheme calc
_refine_ls_wR_factor_obs 0.1075
_refine_ls_wR_factor_ref 0.1329
_reflns_number_gt 5575
_reflns_number_total 9562
_reflns_threshold_expression I>2\s(I)
_cod_data_source_file bt5829.cif
_cod_data_source_block I
_cod_original_sg_symbol_H-M 'P 21'
_cod_database_code 2233761
_cod_database_fobs_code 2233761

loop_
_symmetry_equiv_pos_as_xyz
'x, y, z'
'-x, y+1/2, -z'

loop_
_atom_site_type_symbol
_atom_site_label
_atom_site_fract_x
_atom_site_fract_y
_atom_site_fract_z
_atom_site_U_iso_or_equiv
_atom_site_adp_type
_atom_site_calc_flag
_atom_site_refinement_flags
_atom_site_occupancy
_atom_site_symmetry_multiplicity
_atom_site_disorder_assembly
_atom_site_disorder_group
Cl Cl1A 0.57064(17) 0.5279(2) 0.01572(14) 0.0392(6) Uani d . 1 1 . .
Cl Cl2A 0.24394(15) 0.23473(19) 0.01947(15) 0.0345(5) Uani d . 1 1 . .
Cl Cl3A 0.36624(16) 0.57334(18) 0.29128(14) 0.0359(6) Uani d . 1 1 . .
C C1A 0.4591(6) 0.5412(6) 0.1481(5) 0.0198(18) Uani d . 1 1 . .
C C2A 0.4709(6) 0.4823(8) 0.0664(5) 0.0243(18) Uani d . 1 1 . .
C C3A 0.4067(6) 0.3860(7) 0.0270(5) 0.0253(19) Uani d . 1 1 . .
H H3A 0.4169 0.3436 -0.0272 0.030 Uiso calc R 1 1 . .
C C4A 0.3279(5) 0.3533(7) 0.0685(5) 0.0211(18) Uani d . 1 1 . .
C C5A 0.3104(6) 0.4107(7) 0.1489(5) 0.0230(19) Uani d . 1 1 . .
H H5A 0.2540 0.3874 0.1754 0.028 Uiso calc R 1 1 . .
C C6A 0.3784(6) 0.5025(7) 0.1882(5) 0.024(2) Uani d . 1 1 . .
N N7A 0.5286(5) 0.6360(6) 0.1898(4) 0.0204(16) Uani d . 1 1 . .
C C8A 0.6213(6) 0.6166(7) 0.2412(5) 0.0212(18) Uani d . 1 1 . .
C C9A 0.6617(6) 0.7376(7) 0.2642(5) 0.0214(18) Uani d . 1 1 . .
C C10A 0.5858(6) 0.8265(7) 0.2234(5) 0.0213(18) Uani d . 1 1 . .
N N11A 0.5045(5) 0.7670(5) 0.1782(4) 0.0253(17) Uani d . 1 1 . .
N N12A 0.6581(5) 0.4979(6) 0.2602(5) 0.0293(18) Uani d . 1 1 . .
H H12A 0.7170 0.4757 0.2924 0.044 Uiso d R 1 1 . .
H H12B 0.6059 0.4439 0.2307 0.044 Uiso d R 1 1 . .
C C13A 0.7543(6) 0.7689(7) 0.3268(5) 0.0219(18) Uani d . 1 1 . .
O O14A 0.7867(4) 0.8752(5) 0.3480(4) 0.0295(13) Uani d . 1 1 . .
O O15A 0.8009(4) 0.6589(5) 0.3602(3) 0.0332(14) Uani d . 1 1 B .
C C16A 0.8971(6) 0.6727(8) 0.4209(6) 0.040(2) Uani d . 1 1 . .
H H16A 0.9339 0.7481 0.4021 0.048 Uiso calc PR 0.55 1 A 1
H H16B 0.9385 0.5942 0.4176 0.048 Uiso calc PR 0.55 1 A 1
H H16E 0.9145 0.7656 0.4289 0.048 Uiso calc PR 0.45 1 A 2
H H16F 0.9503 0.6295 0.3939 0.048 Uiso calc PR 0.45 1 A 2
C C17A 0.8798(15) 0.6913(19) 0.5162(13) 0.058(5) Uani d PU 0.55 1 B 1
H H17A 0.9446 0.7011 0.5575 0.087 Uiso calc PR 0.55 1 B 1
H H17B 0.8442 0.6159 0.5346 0.087 Uiso calc PR 0.55 1 B 1
H H17C 0.8390 0.7693 0.5190 0.087 Uiso calc PR 0.55 1 B 1
C C17C 0.892(2) 0.614(2) 0.5099(16) 0.061(7) Uani d PU 0.45 1 B 2
H H17G 0.9576 0.6248 0.5507 0.091 Uiso calc PR 0.45 1 B 2
H H17H 0.8765 0.5220 0.5019 0.091 Uiso calc PR 0.45 1 B 2
H H17I 0.8399 0.6575 0.5366 0.091 Uiso calc PR 0.45 1 B 2
C C18A 0.5858(6) 0.9701(8) 0.2227(5) 0.026(2) Uani d . 1 1 . .
C C19A 0.6629(6) 1.0401(7) 0.1920(5) 0.0244(19) Uani d . 1 1 . .
H H19A 0.7186 0.9979 0.1739 0.029 Uiso calc R 1 1 . .
C C20A 0.6530(7) 1.1752(8) 0.1895(5) 0.027(2) Uani d . 1 1 . .
H H20A 0.7033 1.2239 0.1674 0.033 Uiso calc R 1 1 . .
N N21A 0.5786(6) 1.2395(6) 0.2158(4) 0.0310(18) Uani d . 1 1 . .
C C22A 0.5073(7) 1.1693(8) 0.2450(6) 0.035(2) Uani d . 1 1 . .
H H22A 0.4530 1.2137 0.2641 0.043 Uiso calc R 1 1 . .
C C23A 0.5086(6) 1.0385(8) 0.2487(6) 0.030(2) Uani d . 1 1 . .
H H23A 0.4556 0.9935 0.2695 0.036 Uiso calc R 1 1 . .
Cl Cl1B -0.06420(16) 0.0303(2) 0.01822(15) 0.0411(6) Uani d . 1 1 . .
Cl Cl2B 0.26316(15) -0.26448(18) 0.01878(15) 0.0345(5) Uani d . 1 1 . .
Cl Cl3B 0.25295(17) 0.0682(2) 0.29378(16) 0.0446(7) Uani d . 1 1 . .
C C1B 0.0994(6) 0.0406(7) 0.1511(5) 0.0200(18) Uani d . 1 1 . .
C C2B 0.0545(5) -0.0170(7) 0.0693(5) 0.0222(18) Uani d U 1 1 . .
C C3B 0.1029(6) -0.1110(7) 0.0272(5) 0.026(2) Uani d . 1 1 . .
H H3B 0.0713 -0.1502 -0.0284 0.031 Uiso calc R 1 1 . .
C C4B 0.2012(6) -0.1465(7) 0.0700(5) 0.0231(19) Uani d . 1 1 . .
C C5B 0.2481(6) -0.0938(7) 0.1505(5) 0.026(2) Uani d . 1 1 . .
H H5B 0.3139 -0.1201 0.1783 0.031 Uiso calc R 1 1 . .
C C6B 0.1961(6) -0.0005(7) 0.1902(5) 0.023(2) Uani d . 1 1 . .
N N7B 0.0500(5) 0.1350(6) 0.1943(4) 0.0226(16) Uani d . 1 1 . .
C C8B -0.0235(6) 0.1154(7) 0.2442(5) 0.0234(19) Uani d . 1 1 . .
C C9B -0.0555(5) 0.2384(7) 0.2654(5) 0.0194(18) Uani d . 1 1 . .
C C10B 0.0031(5) 0.3242(7) 0.2249(5) 0.0183(18) Uani d . 1 1 . .
N N11B 0.0673(4) 0.2660(5) 0.1808(4) 0.0218(16) Uani d . 1 1 . .
N N12B -0.0504(5) -0.0043(6) 0.2651(4) 0.0339(19) Uani d . 1 1 . .
H H12C -0.0959 -0.0024 0.3007 0.051 Uiso d R 1 1 . .
H H12D -0.0345 -0.0845 0.2525 0.051 Uiso d R 1 1 . .
C C13B -0.1254(5) 0.2666(7) 0.3257(5) 0.0211(18) Uani d . 1 1 . .
O O14B -0.1505(4) 0.3747(4) 0.3467(3) 0.0260(13) Uani d . 1 1 . .
O O15B -0.1612(4) 0.1577(4) 0.3584(3) 0.0269(12) Uani d . 1 1 . .
C C16B -0.2347(6) 0.1699(8) 0.4178(5) 0.030(2) Uani d . 1 1 . .
H H16C -0.2828 0.0967 0.4068 0.036 Uiso calc R 1 1 . .
H H16D -0.2732 0.2513 0.4036 0.036 Uiso calc R 1 1 . .
C C17B -0.1852(7) 0.1706(12) 0.5147(6) 0.070(3) Uani d . 1 1 . .
H H17D -0.1473 0.0899 0.5289 0.105 Uiso calc R 1 1 . .
H H17E -0.2363 0.1778 0.5535 0.105 Uiso calc R 1 1 . .
H H17F -0.1390 0.2445 0.5260 0.105 Uiso calc R 1 1 . .
C C18B 0.0028(6) 0.4676(7) 0.2232(5) 0.019(2) Uani d . 1 1 . .
C C19B -0.0840(6) 0.5390(8) 0.1929(5) 0.0244(19) Uani d . 1 1 . .
H H19B -0.1467 0.4962 0.1742 0.029 Uiso calc R 1 1 . .
C C20B -0.0789(7) 0.6697(8) 0.1900(5) 0.036(2) Uani d . 1 1 . .
H H20B -0.1392 0.7162 0.1685 0.044 Uiso calc R 1 1 . .
N N21B 0.0062(6) 0.7378(7) 0.2158(4) 0.0343(18) Uani d . 1 1 . .
C C22B 0.0891(7) 0.6710(7) 0.2461(5) 0.026(2) Uani d . 1 1 . .
H H22B 0.1503 0.7165 0.2659 0.031 Uiso calc R 1 1 . .
C C23B 0.0897(6) 0.5364(7) 0.2499(5) 0.0227(19) Uani d . 1 1 . .
H H23B 0.1510 0.4919 0.2712 0.027 Uiso calc R 1 1 . .
S S1 0.5410(2) 0.3311(3) 0.5460(2) 0.0470(10) Uani d P 0.737(6) 1 C 1
S S1A 0.5038(7) 0.3249(8) 0.4509(6) 0.052(3) Uani d P 0.263(6) 1 C 2
O O4L 0.5551(5) 0.1999(6) 0.5035(5) 0.082(2) Uani d . 1 1 . .
C C2L 0.5902(7) 0.4454(8) 0.4825(7) 0.071(3) Uani d . 1 1 . .
H H2LA 0.5829 0.5327 0.5066 0.106 Uiso d PR 0.737(6) 1 C 1
H H2LB 0.5547 0.4409 0.4189 0.106 Uiso d PR 0.737(6) 1 C 1
H H2LC 0.6619 0.4264 0.4850 0.106 Uiso d PR 0.737(6) 1 C 1
H H2LD 0.6482 0.4298 0.4526 0.106 Uiso d PR 0.263(6) 1 C 2
H H2LE 0.6122 0.4438 0.5490 0.106 Uiso d PR 0.263(6) 1 C 2
H H2LF 0.5609 0.5304 0.4638 0.106 Uiso d PR 0.263(6) 1 C 2
C C3L 0.4116(6) 0.3696(9) 0.5097(7) 0.071(3) Uani d . 1 1 . .
H H3LA 0.3731 0.2897 0.4944 0.106 Uiso calc PR 0.737(6) 1 C 1
H H3LB 0.4039 0.4257 0.4558 0.106 Uiso calc PR 0.737(6) 1 C 1
H H3LC 0.3865 0.4147 0.5590 0.106 Uiso calc PR 0.737(6) 1 C 1
H H3LD 0.3658 0.2965 0.5121 0.106 Uiso calc PR 0.263(6) 1 C 2
H H3LE 0.3738 0.4430 0.4788 0.106 Uiso calc PR 0.263(6) 1 C 2
H H3LF 0.4423 0.3950 0.5720 0.106 Uiso calc PR 0.263(6) 1 C 2

loop_
_atom_site_aniso_label
_atom_site_aniso_U_11
_atom_site_aniso_U_22
_atom_site_aniso_U_33
_atom_site_aniso_U_12
_atom_site_aniso_U_13
_atom_site_aniso_U_23
Cl1A 0.0387(13) 0.0396(13) 0.0439(14) -0.0159(12) 0.0199(12) -0.0048(10)
Cl2A 0.0275(12) 0.0305(12) 0.0457(14) -0.0121(10) 0.0072(11) -0.0151(10)
Cl3A 0.0334(14) 0.0387(12) 0.0377(13) -0.0066(10) 0.0120(11) -0.0170(9)
C1A 0.019(5) 0.010(4) 0.027(5) -0.004(4) -0.006(4) 0.003(3)
C2A 0.024(5) 0.019(4) 0.032(4) 0.002(4) 0.009(4) 0.008(3)
C3A 0.027(5) 0.022(4) 0.029(5) 0.002(4) 0.009(4) -0.001(3)
C4A 0.013(4) 0.014(4) 0.037(5) -0.001(3) 0.006(4) -0.004(4)
C5A 0.018(5) 0.022(4) 0.030(5) -0.006(4) 0.007(4) 0.000(3)
C6A 0.022(5) 0.022(5) 0.029(5) 0.003(4) 0.006(4) 0.004(4)
N7A 0.020(4) 0.011(4) 0.030(4) -0.005(3) 0.003(3) -0.002(3)
C8A 0.016(5) 0.025(4) 0.026(5) 0.005(4) 0.009(4) -0.004(4)
C9A 0.021(5) 0.017(4) 0.025(4) 0.007(4) 0.003(4) 0.002(3)
C10A 0.024(5) 0.013(4) 0.027(4) -0.006(4) 0.006(4) -0.005(3)
N11A 0.025(4) 0.009(3) 0.041(4) 0.001(3) 0.001(3) -0.002(3)
N12A 0.014(4) 0.013(4) 0.056(5) 0.007(3) -0.005(4) 0.003(3)
C13A 0.021(5) 0.027(5) 0.018(4) -0.001(4) 0.004(4) 0.001(3)
O14A 0.023(3) 0.019(3) 0.044(4) -0.010(3) 0.001(3) -0.004(3)
O15A 0.025(3) 0.023(3) 0.045(3) 0.002(3) -0.011(3) 0.002(3)
C16A 0.018(5) 0.042(5) 0.056(6) -0.006(4) -0.005(4) 0.004(5)
C17A 0.053(9) 0.068(9) 0.051(9) -0.009(7) 0.006(7) 0.005(7)
C17C 0.063(10) 0.068(10) 0.050(9) -0.009(8) 0.007(8) 0.008(8)
C18A 0.027(6) 0.018(4) 0.029(5) 0.000(4) -0.005(4) 0.002(4)
C19A 0.021(5) 0.020(4) 0.032(5) 0.008(4) 0.005(4) -0.005(4)
C20A 0.030(6) 0.024(5) 0.024(5) -0.012(4) -0.007(4) 0.007(4)
N21A 0.033(5) 0.016(4) 0.039(5) 0.000(4) -0.007(4) 0.004(3)
C22A 0.027(6) 0.021(5) 0.054(6) 0.005(4) -0.005(5) 0.005(4)
C23A 0.025(6) 0.021(5) 0.043(6) 0.000(4) 0.004(4) -0.006(4)
Cl1B 0.0287(12) 0.0421(14) 0.0483(14) 0.0136(12) -0.0044(12) -0.0069(11)
Cl2B 0.0289(12) 0.0296(12) 0.0467(14) 0.0048(11) 0.0115(11) -0.0152(10)
Cl3B 0.0312(14) 0.0560(15) 0.0439(15) 0.0066(11) -0.0003(11) -0.0287(11)
C1B 0.012(4) 0.018(4) 0.032(5) -0.006(3) 0.007(4) -0.001(3)
C2B 0.016(4) 0.021(3) 0.030(4) 0.010(3) 0.004(3) 0.002(3)
C3B 0.028(5) 0.022(4) 0.031(5) 0.003(4) 0.013(4) -0.003(3)
C4B 0.031(5) 0.012(4) 0.031(5) 0.005(4) 0.018(4) 0.001(3)
C5B 0.021(5) 0.030(5) 0.027(5) -0.003(4) 0.007(4) -0.005(3)
C6B 0.032(6) 0.014(4) 0.022(5) -0.010(4) 0.004(4) -0.012(3)
N7B 0.023(4) 0.009(3) 0.040(4) -0.007(3) 0.017(3) -0.004(3)
C8B 0.026(5) 0.018(4) 0.029(5) -0.003(4) 0.012(4) 0.000(4)
C9B 0.009(4) 0.016(4) 0.034(5) 0.009(3) 0.005(4) -0.002(4)
C10B 0.014(5) 0.012(4) 0.027(5) -0.005(4) 0.001(4) -0.005(3)
N11B 0.022(4) 0.011(3) 0.033(4) -0.006(3) 0.007(3) -0.004(3)
N12B 0.044(5) 0.015(4) 0.049(5) 0.001(3) 0.025(4) -0.003(3)
C13B 0.016(5) 0.017(4) 0.029(5) -0.006(3) -0.001(4) -0.003(3)
O14B 0.025(3) 0.017(3) 0.038(3) 0.003(2) 0.012(3) 0.001(2)
O15B 0.029(3) 0.016(3) 0.040(3) 0.001(2) 0.019(3) 0.004(2)
C16B 0.027(5) 0.028(4) 0.042(5) 0.003(4) 0.025(4) 0.005(4)
C17B 0.044(6) 0.121(10) 0.052(7) 0.009(6) 0.024(5) 0.005(7)
C18B 0.025(6) 0.015(4) 0.019(5) 0.003(4) 0.008(4) 0.003(3)
C19B 0.028(5) 0.023(4) 0.023(5) 0.004(4) 0.009(4) 0.001(4)
C20B 0.047(7) 0.022(5) 0.039(6) 0.013(5) 0.002(5) 0.005(4)
N21B 0.047(5) 0.026(4) 0.035(5) 0.001(4) 0.019(4) -0.001(3)
C22B 0.029(5) 0.019(4) 0.032(5) -0.004(4) 0.009(4) -0.011(4)
C23B 0.024(5) 0.010(4) 0.038(5) 0.004(4) 0.016(4) 0.001(4)
S1 0.059(2) 0.0423(18) 0.043(2) 0.0101(15) 0.0180(17) 0.0031(14)
S1A 0.060(6) 0.043(5) 0.057(7) -0.005(4) 0.025(5) -0.008(4)
O4L 0.083(5) 0.039(4) 0.140(7) 0.005(4) 0.066(5) 0.004(4)
C2L 0.067(7) 0.037(5) 0.114(9) 0.012(5) 0.031(7) 0.005(5)
C3L 0.060(6) 0.072(7) 0.093(8) 0.016(6) 0.049(6) 0.009(6)

loop_
_atom_type_symbol
_atom_type_description
_atom_type_scat_dispersion_real
_atom_type_scat_dispersion_imag
_atom_type_scat_source
C C 0.0033 0.0016 'International Tables Vol C Tables 4.2.6.8 and 6.1.1.4'
H H 0.0000 0.0000 'International Tables Vol C Tables 4.2.6.8 and 6.1.1.4'
Cl Cl 0.1484 0.1585 'International Tables Vol C Tables 4.2.6.8 and 6.1.1.4'
N N 0.0061 0.0033 'International Tables Vol C Tables 4.2.6.8 and 6.1.1.4'
O O 0.0106 0.0060 'International Tables Vol C Tables 4.2.6.8 and 6.1.1.4'
S S 0.1246 0.1234 'International Tables Vol C Tables 4.2.6.8 and 6.1.1.4'

loop_
_geom_angle_atom_site_label_1
_geom_angle_atom_site_label_2
_geom_angle_atom_site_label_3
_geom_angle
C6A C1A C2A 118.1(7)
C6A C1A N7A 121.2(7)
C2A C1A N7A 120.7(7)
C3A C2A C1A 121.5(7)
C3A C2A Cl1A 119.5(6)
C1A C2A Cl1A 119.0(6)
C4A C3A C2A 117.9(7)
C4A C3A H3A 121.0
C2A C3A H3A 121.1
C3A C4A C5A 123.4(7)
C3A C4A Cl2A 119.1(6)
C5A C4A Cl2A 117.4(6)
C6A C5A C4A 117.0(7)
C6A C5A H5A 121.5
C4A C5A H5A 121.5
C5A C6A C1A 122.0(7)
C5A C6A Cl3A 120.3(6)
C1A C6A Cl3A 117.7(6)
C8A N7A N11A 112.6(6)
C8A N7A C1A 127.8(6)
N11A N7A C1A 119.6(6)
N12A C8A N7A 121.7(7)
N12A C8A C9A 131.5(8)
N7A C8A C9A 106.8(6)
C8A C9A C10A 104.8(7)
C8A C9A C13A 128.0(7)
C10A C9A C13A 126.7(7)
N11A C10A C9A 112.5(7)
N11A C10A C18A 117.3(7)
C9A C10A C18A 130.2(7)
C10A N11A N7A 103.4(6)
C8A N12A H12A 128.3
C8A N12A H12B 103.1
H12A N12A H12B 128.6
O14A C13A O15A 123.3(7)
O14A C13A C9A 126.9(7)
O15A C13A C9A 109.8(6)
C13A O15A C16A 116.9(6)
O15A C16A C17C 110.0(12)
O15A C16A C17A 109.2(10)
O15A C16A H16A 109.8
C17A C16A H16A 109.8
O15A C16A H16B 109.8
C17A C16A H16B 109.8
H16A C16A H16B 108.3
O15A C16A H16E 109.7
C17C C16A H16E 109.7
O15A C16A H16F 109.7
C17C C16A H16F 109.7
H16E C16A H16F 108.2
C16A C17A H17A 109.5
C16A C17A H17B 109.5
H17A C17A H17B 109.5
C16A C17A H17C 109.5
H17A C17A H17C 109.5
H17B C17A H17C 109.5
C16A C17C H17G 109.5
C16A C17C H17H 109.5
H17G C17C H17H 109.5
C16A C17C H17I 109.5
H17G C17C H17I 109.5
H17H C17C H17I 109.5
C23A C18A C19A 118.1(7)
C23A C18A C10A 120.8(8)
C19A C18A C10A 121.0(8)
C20A C19A C18A 116.6(8)
C20A C19A H19A 121.7
C18A C19A H19A 121.7
N21A C20A C19A 124.5(8)
N21A C20A H20A 117.8
C19A C20A H20A 117.8
C20A N21A C22A 117.0(7)
N21A C22A C23A 123.3(8)
N21A C22A H22A 118.4
C23A C22A H22A 118.4
C22A C23A C18A 120.5(8)
C22A C23A H23A 119.7
C18A C23A H23A 119.7
C2B C1B C6B 117.4(7)
C2B C1B N7B 122.0(7)
C6B C1B N7B 120.5(7)
C3B C2B C1B 122.0(7)
C3B C2B Cl1B 118.7(6)
C1B C2B Cl1B 119.3(6)
C2B C3B C4B 117.5(7)
C2B C3B H3B 121.3
C4B C3B H3B 121.3
C5B C4B C3B 122.8(7)
C5B C4B Cl2B 118.9(6)
C3B C4B Cl2B 118.3(6)
C4B C5B C6B 117.5(7)
C4B C5B H5B 121.2
C6B C5B H5B 121.2
C5B C6B C1B 122.8(7)
C5B C6B Cl3B 118.9(6)
C1B C6B Cl3B 118.3(6)
C8B N7B N11B 112.4(6)
C8B N7B C1B 127.1(6)
N11B N7B C1B 120.2(6)
N12B C8B N7B 121.3(7)
N12B C8B C9B 132.7(8)
N7B C8B C9B 106.0(6)
C10B C9B C8B 104.9(6)
C10B C9B C13B 128.8(7)
C8B C9B C13B 126.0(7)
N11B C10B C9B 113.6(6)
N11B C10B C18B 116.4(7)
C9B C10B C18B 130.0(7)
C10B N11B N7B 103.1(6)
C8B N12B H12C 111.5
C8B N12B H12D 136.8
H12C N12B H12D 111.7
O14B C13B O15B 122.3(7)
O14B C13B C9B 125.8(7)
O15B C13B C9B 112.0(6)
C13B O15B C16B 118.5(6)
O15B C16B C17B 111.0(6)
O15B C16B H16C 109.4
C17B C16B H16C 109.4
O15B C16B H16D 109.4
C17B C16B H16D 109.4
H16C C16B H16D 108.0
C16B C17B H17D 109.5
C16B C17B H17E 109.5
H17D C17B H17E 109.5
C16B C17B H17F 109.5
H17D C17B H17F 109.5
H17E C17B H17F 109.5
C23B C18B C19B 116.6(7)
C23B C18B C10B 121.0(7)
C19B C18B C10B 122.4(7)
C20B C19B C18B 119.7(8)
C20B C19B H19B 120.2
C18B C19B H19B 120.2
N21B C20B C19B 124.0(8)
N21B C20B H20B 118.0
C19B C20B H20B 118.0
C22B N21B C20B 116.9(7)
N21B C22B C23B 122.2(8)
N21B C22B H22B 118.9
C23B C22B H22B 118.9
C18B C23B C22B 120.6(7)
C18B C23B H23B 119.7
C22B C23B H23B 119.7
O4L S1 C2L 107.0(4)
O4L S1 C3L 105.3(5)
C2L S1 C3L 97.8(5)
O4L S1 H2LE 125.0
C3L S1 H2LE 115.1
O4L S1A C3L 104.9(6)
O4L S1A C2L 103.9(6)
C3L S1A C2L 100.8(7)
O4L S1A H2LB 128.1
C3L S1A H2LB 111.4
S1A C2L H2LA 131.2
S1 C2L H2LA 110.7
S1 C2L H2LB 109.1
H2LA C2L H2LB 109.5
S1A C2L H2LC 118.9
S1 C2L H2LC 108.6
H2LA C2L H2LC 109.5
H2LB C2L H2LC 109.4
S1A C2L H2LD 108.4
S1 C2L H2LD 123.8
H2LA C2L H2LD 117.3
S1A C2L H2LE 109.3
H2LB C2L H2LE 168.0
H2LD C2L H2LE 109.5
S1A C2L H2LF 110.7
S1 C2L H2LF 126.4
H2LC C2L H2LF 122.3
H2LD C2L H2LF 109.5
H2LE C2L H2LF 109.5
S1 C3L H3LA 109.5
S1 C3L H3LB 109.5
H3LA C3L H3LB 109.5
S1A C3L H3LC 153.4
S1 C3L H3LC 109.5
H3LA C3L H3LC 109.5
H3LB C3L H3LC 109.5
S1A C3L H3LD 109.5
S1 C3L H3LD 114.1
H3LB C3L H3LD 120.7
S1A C3L H3LE 109.5
S1 C3L H3LE 135.6
H3LA C3L H3LE 109.4
H3LD C3L H3LE 109.5
S1A C3L H3LF 109.5
H3LA C3L H3LF 124.1
H3LB C3L H3LF 125.5
H3LD C3L H3LF 109.5
H3LE C3L H3LF 109.5

loop_
_geom_bond_atom_site_label_1
_geom_bond_atom_site_label_2
_geom_bond_distance
Cl1A C2A 1.724(7)
Cl2A C4A 1.736(7)
Cl3A C6A 1.735(8)
C1A C6A 1.393(10)
C1A C2A 1.395(10)
C1A N7A 1.419(9)
C2A C3A 1.378(10)
C3A C4A 1.365(10)
C3A H3A 0.9500
C4A C5A 1.394(9)
C5A C6A 1.373(10)
C5A H5A 0.9500
N7A C8A 1.357(9)
N7A N11A 1.394(8)
C8A N12A 1.333(9)
C8A C9A 1.381(10)
C9A C10A 1.426(10)
C9A C13A 1.454(10)
C10A N11A 1.330(9)
C10A C18A 1.482(11)
N12A H12A 0.8811
N12A H12B 0.9422
C13A O14A 1.203(8)
C13A O15A 1.349(8)
O15A C16A 1.448(9)
C16A C17C 1.47(2)
C16A C17A 1.49(2)
C16A H16A 0.9900
C16A H16B 0.9900
C16A H16E 0.9900
C16A H16F 0.9900
C17A H17A 0.9800
C17A H17B 0.9800
C17A H17C 0.9800
C17C H17G 0.9800
C17C H17H 0.9800
C17C H17I 0.9800
C18A C23A 1.372(11)
C18A C19A 1.409(10)
C19A C20A 1.400(11)
C19A H19A 0.9500
C20A N21A 1.321(10)
C20A H20A 0.9500
N21A C22A 1.339(10)
C22A C23A 1.352(11)
C22A H22A 0.9500
C23A H23A 0.9500
Cl1B C2B 1.715(7)
Cl2B C4B 1.730(7)
Cl3B C6B 1.744(7)
C1B C2B 1.392(10)
C1B C6B 1.395(10)
C1B N7B 1.401(9)
C2B C3B 1.382(9)
C3B C4B 1.412(11)
C3B H3B 0.9500
C4B C5B 1.363(9)
C5B C6B 1.386(10)
C5B H5B 0.9500
N7B C8B 1.358(9)
N7B N11B 1.394(7)
C8B N12B 1.340(9)
C8B C9B 1.396(9)
C9B C10B 1.394(9)
C9B C13B 1.445(9)
C10B N11B 1.324(8)
C10B C18B 1.480(10)
N12B H12C 0.8816
N12B H12D 0.8840
C13B O14B 1.223(7)
C13B O15B 1.349(8)
O15B C16B 1.450(8)
C16B C17B 1.475(10)
C16B H16C 0.9900
C16B H16D 0.9900
C17B H17D 0.9800
C17B H17E 0.9800
C17B H17F 0.9800
C18B C23B 1.368(10)
C18B C19B 1.389(10)
C19B C20B 1.352(11)
C19B H19B 0.9500
C20B N21B 1.342(10)
C20B H20B 0.9500
N21B C22B 1.321(9)
C22B C23B 1.390(10)
C22B H22B 0.9500
C23B H23B 0.9500
S1 O4L 1.521(7)
S1 C2L 1.720(10)
S1 C3L 1.777(9)
S1 H2LE 1.5047
S1A O4L 1.600(11)
S1A C3L 1.711(12)
S1A C2L 1.711(12)
S1A H2LB 1.5006
C2L H2LA 0.9813
C2L H2LB 0.9814
C2L H2LC 0.9814
C2L H2LD 0.9818
C2L H2LE 0.9815
C2L H2LF 0.9813
C3L H3LA 0.9800
C3L H3LB 0.9800
C3L H3LC 0.9800
C3L H3LD 0.9800
C3L H3LE 0.9800
C3L H3LF 0.9800

loop_
_geom_hbond_atom_site_label_D
_geom_hbond_atom_site_label_H
_geom_hbond_atom_site_label_A
_geom_hbond_site_symmetry_A
_geom_hbond_distance_DH
_geom_hbond_distance_HA
_geom_hbond_distance_DA
_geom_hbond_angle_DHA
N12A H12A O15A . 0.88 2.34 2.767(8) 110
N12A H12A O14B 1_655 0.88 2.10 2.957(8) 164
N12A H12B N21A 1_545 0.94 2.15 2.906(9) 137
N12B H12C O15B . 0.88 2.13 2.778(8) 130
N12B H12C O14A 1_445 0.88 2.24 2.983(8) 142
N12B H12D N21B 1_545 0.88 2.02 2.901(9) 176

loop_
_geom_torsion_atom_site_label_1
_geom_torsion_atom_site_label_2
_geom_torsion_atom_site_label_3
_geom_torsion_atom_site_label_4
_geom_torsion
C6A C1A C2A C3A -1.8(11)
N7A C1A C2A C3A 177.1(7)
C6A C1A C2A Cl1A -179.6(5)
N7A C1A C2A Cl1A -0.7(10)
C1A C2A C3A C4A 2.9(11)
Cl1A C2A C3A C4A -179.3(6)
C2A C3A C4A C5A -1.2(12)
C2A C3A C4A Cl2A 178.7(5)
C3A C4A C5A C6A -1.5(12)
Cl2A C4A C5A C6A 178.7(6)
C4A C5A C6A C1A 2.6(11)
C4A C5A C6A Cl3A -176.8(6)
C2A C1A C6A C5A -1.0(11)
N7A C1A C6A C5A -179.9(7)
C2A C1A C6A Cl3A 178.4(6)
N7A C1A C6A Cl3A -0.5(10)
C6A C1A N7A C8A 99.6(9)
C2A C1A N7A C8A -79.3(10)
C6A C1A N7A N11A -81.7(9)
C2A C1A N7A N11A 99.4(8)
N11A N7A C8A N12A 179.9(7)
C1A N7A C8A N12A -1.3(12)
N11A N7A C8A C9A -0.6(9)
C1A N7A C8A C9A 178.2(7)
N12A C8A C9A C10A 179.8(8)
N7A C8A C9A C10A 0.4(8)
N12A C8A C9A C13A -8.1(14)
N7A C8A C9A C13A 172.5(7)
C8A C9A C10A N11A -0.1(9)
C13A C9A C10A N11A -172.3(7)
C8A C9A C10A C18A -178.8(8)
C13A C9A C10A C18A 9.0(13)
C9A C10A N11A N7A -0.3(8)
C18A C10A N11A N7A 178.6(6)
C8A N7A N11A C10A 0.5(8)
C1A N7A N11A C10A -178.4(6)
C8A C9A C13A O14A -177.7(8)
C10A C9A C13A O14A -7.2(13)
C8A C9A C13A O15A 1.7(11)
C10A C9A C13A O15A 172.2(7)
O14A C13A O15A C16A -3.2(11)
C9A C13A O15A C16A 177.4(6)
C13A O15A C16A C17C 120.8(13)
C13A O15A C16A C17A 86.6(11)
N11A C10A C18A C23A 53.4(10)
C9A C10A C18A C23A -128.0(10)
N11A C10A C18A C19A -124.0(8)
C9A C10A C18A C19A 54.6(11)
C23A C18A C19A C20A -0.8(12)
C10A C18A C19A C20A 176.7(6)
C18A C19A C20A N21A 1.7(12)
C19A C20A N21A C22A -1.4(11)
C20A N21A C22A C23A 0.2(12)
N21A C22A C23A C18A 0.6(13)
C19A C18A C23A C22A -0.2(13)
C10A C18A C23A C22A -177.7(7)
C6B C1B C2B C3B -0.2(11)
N7B C1B C2B C3B -179.4(7)
C6B C1B C2B Cl1B -179.8(6)
N7B C1B C2B Cl1B 1.1(10)
C1B C2B C3B C4B -0.6(11)
Cl1B C2B C3B C4B 179.0(6)
C2B C3B C4B C5B 1.1(11)
C2B C3B C4B Cl2B 179.8(5)
C3B C4B C5B C6B -0.8(12)
Cl2B C4B C5B C6B -179.4(6)
C4B C5B C6B C1B -0.1(12)
C4B C5B C6B Cl3B 179.4(6)
C2B C1B C6B C5B 0.6(11)
N7B C1B C6B C5B 179.8(7)
C2B C1B C6B Cl3B -178.9(6)
N7B C1B C6B Cl3B 0.3(10)
C2B C1B N7B C8B 77.2(10)
C6B C1B N7B C8B -101.9(9)
C2B C1B N7B N11B -96.2(8)
C6B C1B N7B N11B 84.7(9)
N11B N7B C8B N12B -179.4(7)
C1B N7B C8B N12B 6.7(12)
N11B N7B C8B C9B -0.6(9)
C1B N7B C8B C9B -174.4(7)
N12B C8B C9B C10B 178.8(9)
N7B C8B C9B C10B 0.2(8)
N12B C8B C9B C13B 5.5(14)
N7B C8B C9B C13B -173.1(7)
C8B C9B C10B N11B 0.3(8)
C13B C9B C10B N11B 173.3(7)
C8B C9B C10B C18B 179.4(7)
C13B C9B C10B C18B -7.6(12)
C9B C10B N11B N7B -0.6(8)
C18B C10B N11B N7B -179.8(6)
C8B N7B N11B C10B 0.7(8)
C1B N7B N11B C10B 175.1(6)
C10B C9B C13B O14B 5.5(12)
C8B C9B C13B O14B 177.2(8)
C10B C9B C13B O15B -174.0(7)
C8B C9B C13B O15B -2.3(10)
O14B C13B O15B C16B 2.3(10)
C9B C13B O15B C16B -178.2(6)
C13B O15B C16B C17B -93.4(9)
N11B C10B C18B C23B -53.7(10)
C9B C10B C18B C23B 127.2(9)
N11B C10B C18B C19B 124.8(8)
C9B C10B C18B C19B -54.3(11)
C23B C18B C19B C20B 0.8(12)
C10B C18B C19B C20B -177.8(7)
C18B C19B C20B N21B -0.5(13)
C19B C20B N21B C22B -0.4(12)
C20B N21B C22B C23B 1.2(11)
C19B C18B C23B C22B -0.1(11)
C10B C18B C23B C22B 178.5(6)
N21B C22B C23B C18B -1.0(12)
C2L S1 O4L S1A -52.1(5)
C3L S1 O4L S1A 51.3(5)
C3L S1A O4L S1 -54.0(5)
C2L S1A O4L S1 51.3(5)
O4L S1A C2L S1 -47.9(5)
C3L S1A C2L S1 60.5(5)
O4L S1 C2L S1A 52.5(5)
C3L S1 C2L S1A -56.2(6)
O4L S1A C3L S1 49.0(5)
C2L S1A C3L S1 -58.7(5)
O4L S1 C3L S1A -52.7(5)
C2L S1 C3L S1A 57.5(6)
